data_7203268
loop_
_publ_author_name
'Galloway, Kyle W.'
'Parkin, Andrew'
'Harte, Suzanne M.'
'Ferguson, Alan'
'Murrie, Mark'

_publ_section_title
;
 Tuning the structural motif by tuning the countercation size: from
 double salts to a 1-D coordination polymer
;
_journal_issue 4
_journal_name_full CrystEngComm
_journal_page_first 346
_journal_paper_doi 10.1039/b600447d
_journal_volume 8
_journal_year 2006
_chemical_formula_moiety 'C16 H60 Co1 N2 O18 S2'
_chemical_formula_sum 'C16 H60 Co N2 O18 S2'
_chemical_formula_weight 691.72
_space_group_IT_number 14
_symmetry_cell_setting monoclinic
_symmetry_space_group_name_Hall '-P 2yn'
_symmetry_space_group_name_H-M 'P 1 21/n 1'
_atom_sites_solution_hydrogens geom
_atom_sites_solution_primary direct
_audit_creation_date 05-10-26
_audit_creation_method CRYSTALS_ver_12.80
_cell_angle_alpha 90
_cell_angle_beta 101.867(2)
_cell_angle_gamma 90
_cell_formula_units_Z 2
_cell_length_a 6.9495(2)
_cell_length_b 16.0265(5)
_cell_length_c 14.7693(5)
_cell_measurement_reflns_used 11646
_cell_measurement_temperature 100
_cell_measurement_theta_max 28
_cell_measurement_theta_min 1
_cell_volume 1609.79(9)
_computing_cell_refinement 'DENZO/SCALEPACK (Otwinowski & Minor, 1997)'
_computing_data_collection 'Nonius (1997-2001). COLLECT.'
_computing_data_reduction 'DENZO/SCALEPACK (Otwinowski & Minor, 1997)'
_computing_molecular_graphics 'CAMERON (Watkin et al., 1996)'
_computing_publication_material 'CRYSTALS (Betteridge et al., 2003)'
_computing_structure_refinement 'CRYSTALS (Betteridge et al., 2003)'
_computing_structure_solution 'SIR92 (Altomare et al., 1994)'
_diffrn_ambient_temperature 100
_diffrn_measured_fraction_theta_full 0.999
_diffrn_measured_fraction_theta_max 0.999
_diffrn_measurement_device_type 'Nonius Kappa CCD'
_diffrn_measurement_method '\f & \w scans'
_diffrn_radiation_monochromator graphite
_diffrn_radiation_type 'Mo K\a'
_diffrn_radiation_wavelength 0.71073
_diffrn_reflns_av_R_equivalents 0.058
_diffrn_reflns_limit_h_max 9
_diffrn_reflns_limit_h_min -9
_diffrn_reflns_limit_k_max 21
_diffrn_reflns_limit_k_min -20
_diffrn_reflns_limit_l_max 19
_diffrn_reflns_limit_l_min -19
_diffrn_reflns_number 23078
_diffrn_reflns_theta_full 27.873
_diffrn_reflns_theta_max 27.873
_diffrn_reflns_theta_min 1.897
_diffrn_standards_number 0
_exptl_absorpt_coefficient_mu 0.735
_exptl_absorpt_correction_T_max 0.90
_exptl_absorpt_correction_T_min 0.88
_exptl_absorpt_correction_type multi-scan
_exptl_absorpt_process_details 'SORTAV (Blessing)'
_exptl_crystal_colour 'pale pink'
_exptl_crystal_density_diffrn 1.427
_exptl_crystal_description block
_exptl_crystal_F_000 746
_exptl_crystal_size_max 0.55
_exptl_crystal_size_mid 0.18
_exptl_crystal_size_min 0.15
_refine_diff_density_max 0.86
_refine_diff_density_min -0.98
_refine_ls_extinction_method None
_refine_ls_goodness_of_fit_ref 0.8407
_refine_ls_hydrogen_treatment refxyz
_refine_ls_matrix_type full
_refine_ls_number_parameters 274
_refine_ls_number_reflns 3812
_refine_ls_number_restraints 76
_refine_ls_R_factor_all 0.0805
_refine_ls_R_factor_gt 0.0412
_refine_ls_shift/su_max 0.000323
_refine_ls_structure_factor_coef Fsqd
_refine_ls_weighting_details
;
w=1/[\s^2^(F^2^) + 0.00 + 0.00P]
where P=(max(Fo^2^,0) + 2Fc^2^)/3
;
_refine_ls_weighting_scheme calc
_refine_ls_wR_factor_all 0.0849
_refine_ls_wR_factor_gt 0.0774
_refine_ls_wR_factor_ref 0.0849
_reflns_limit_h_max 8
_reflns_limit_h_min -9
_reflns_limit_k_max 21
_reflns_limit_k_min 0
_reflns_limit_l_max 19
_reflns_limit_l_min 0
_reflns_number_gt 2408
_reflns_number_total 3812
_reflns_threshold_expression I>2.00u(I)
_oxford_diffrn_Wilson_B_factor 1.13
_oxford_diffrn_Wilson_scale 90.23
_oxford_refine_ls_scale 0.2739(2)
_oxford_structure_analysis_title 'ap81 in P 21/n'
_cod_data_source_file b600447d.txt
_cod_data_source_block 2
_cod_depositor_comments
;
The following automatic conversions were performed:
'_symmetry_cell_setting' value 'Monoclinic' changed to 'monoclinic'
according to '/home/saulius/struct/CIF-dictionaries/cif_core.dic'
dictionary named 'cif_core.dic' version 2.4.1 from 2010-06-29.

Automatic conversion script
Id: cif_fix_enum 1527 2010-12-29 10:47:43Z saulius 
;
_cod_original_sg_symbol_H-M 'P 1 21/n 1 '
_cod_original_formula_sum 'C16 H60 Co1 N2 O18 S2'
_cod_database_code 7203268

loop_
_symmetry_equiv_pos_as_xyz
x,y,z
-x,-y,-z
-x+1/2,y+1/2,-z+1/2
x+1/2,-y+1/2,z+1/2

loop_
_atom_site_label
_atom_site_type_symbol
_atom_site_fract_x
_atom_site_fract_y
_atom_site_fract_z
_atom_site_U_iso_or_equiv
_atom_site_occupancy
_atom_site_adp_type
_atom_site_refinement_flags_posn
_atom_site_refinement_flags_adp
_atom_site_refinement_flags_occupancy
_atom_site_disorder_assembly
_atom_site_disorder_group
_atom_site_attached_hydrogens
Co1 Co 0.0000 0.0000 1.0000 0.0105 1.0000 Uani S . . . . .
O1 O -0.0625(3) -0.01936(12) 0.85700(13) 0.0164 1.0000 Uani D . . . . .
O2 O 0.2206(3) 0.08471(12) 0.98083(12) 0.0139 1.0000 Uani D . . . . .
O3 O 0.2199(3) -0.09287(12) 1.01895(13) 0.0136 1.0000 Uani D . . . . .
S1 S 0.41879(10) -0.04004(4) 0.81146(4) 0.0117 1.0000 Uani . . . . . .
O11 O 0.4413(3) -0.10509(11) 0.88502(12) 0.0142 1.0000 Uani . . . . . .
O12 O 0.2196(2) -0.04594(12) 0.75351(12) 0.0159 1.0000 Uani . . . . . .
O13 O 0.4467(3) 0.04381(12) 0.85596(12) 0.0153 1.0000 Uani . . . . . .
O14 O 0.5702(3) -0.05265(12) 0.75584(12) 0.0153 1.0000 Uani . . . . . .
N3 N 0.6053(3) 0.21579(14) 0.68428(15) 0.0152 1.0000 Uani D . . . . .
C31 C 0.7687(4) 0.16238(18) 0.7395(2) 0.0181 1.0000 Uani D . . . . .
C32 C 0.9492(5) 0.2091(2) 0.7877(2) 0.0305 1.0000 Uani D . . . . .
C33 C 0.6722(4) 0.25884(18) 0.60451(19) 0.0178 1.0000 Uani D . . . . .
C34 C 0.7173(4) 0.2013(2) 0.5303(2) 0.0221 1.0000 Uani D . . . . .
C35 C 0.4338(4) 0.15727(18) 0.6487(2) 0.0169 1.0000 Uani D . . . . .
C36 C 0.2598(4) 0.1970(2) 0.5846(2) 0.0239 1.0000 Uani D . . . . .
C37 C 0.5470(4) 0.28494(18) 0.7437(2) 0.0192 1.0000 Uani D . . . . .
C38 C 0.4944(5) 0.2572(2) 0.8330(2) 0.0231 1.0000 Uani D . . . . .
O21 O -0.0207(3) 0.01370(15) 0.59082(16) 0.0290 1.0000 Uani D . . . . .
O22 O 0.6084(4) -0.04783(19) 0.57131(16) 0.0439 1.0000 Uani D . . . . .
H311 H 0.715(3) 0.1327(12) 0.7856(13) 0.0222 1.0000 Uiso D . . . . .
H312 H 0.805(3) 0.1227(12) 0.6957(13) 0.0225 1.0000 Uiso D . . . . .
H321 H 1.044(3) 0.1687(14) 0.8182(16) 0.0359 1.0000 Uiso D . . . . .
H322 H 0.921(4) 0.2472(14) 0.8352(15) 0.0362 1.0000 Uiso D . . . . .
H323 H 1.011(3) 0.2419(14) 0.7466(15) 0.0358 1.0000 Uiso D . . . . .
H331 H 0.786(3) 0.2925(12) 0.6306(13) 0.0220 1.0000 Uiso D . . . . .
H332 H 0.567(3) 0.2970(12) 0.5770(13) 0.0212 1.0000 Uiso D . . . . .
H341 H 0.766(3) 0.2379(14) 0.4871(15) 0.0276 1.0000 Uiso D . . . . .
H342 H 0.818(3) 0.1595(13) 0.5535(16) 0.0267 1.0000 Uiso D . . . . .
H343 H 0.605(3) 0.1721(14) 0.4956(15) 0.0270 1.0000 Uiso D . . . . .
H351 H 0.393(3) 0.1337(12) 0.7023(12) 0.0201 1.0000 Uiso D . . . . .
H352 H 0.486(3) 0.1128(12) 0.6149(13) 0.0201 1.0000 Uiso D . . . . .
H361 H 0.161(3) 0.1535(13) 0.5680(16) 0.0292 1.0000 Uiso D . . . . .
H362 H 0.202(3) 0.2435(13) 0.6125(16) 0.0291 1.0000 Uiso D . . . . .
H363 H 0.294(4) 0.2166(14) 0.5275(13) 0.0282 1.0000 Uiso D . . . . .
H371 H 0.657(3) 0.3218(12) 0.7576(13) 0.0229 1.0000 Uiso D . . . . .
H372 H 0.433(3) 0.3150(13) 0.7066(13) 0.0223 1.0000 Uiso D . . . . .
H381 H 0.449(3) 0.3033(13) 0.8652(16) 0.0279 1.0000 Uiso D . . . . .
H382 H 0.607(3) 0.2339(14) 0.8727(15) 0.0276 1.0000 Uiso D . . . . .
H383 H 0.389(3) 0.2161(13) 0.8228(17) 0.0279 1.0000 Uiso D . . . . .
H21 H 0.308(4) 0.097(2) 1.0254(17) 0.0400 1.0000 Uiso D . . . . .
H32 H 0.263(5) -0.098(2) 0.9725(16) 0.0400 1.0000 Uiso D . . . . .
H31 H 0.309(4) -0.081(2) 1.0618(17) 0.0400 1.0000 Uiso D . . . . .
H22 H 0.270(4) 0.070(2) 0.9392(17) 0.0400 1.0000 Uiso D . . . . .
H12 H 0.018(4) -0.024(2) 0.825(2) 0.0400 1.0000 Uiso D . . . . .
H11 H -0.170(3) -0.033(2) 0.828(2) 0.0400 1.0000 Uiso D . . . . .
H211 H 0.072(4) -0.001(2) 0.6282(19) 0.0400 1.0000 Uiso D . . . . .
H221 H 0.573(5) -0.052(2) 0.6187(15) 0.0400 1.0000 Uiso D . . . . .
H213 H 0.009(11) -0.002(5) 0.545(3) 0.0400 0.5000 Uiso D . . . . .
H212 H -0.088(9) -0.027(3) 0.580(5) 0.0400 0.5000 Uiso D . . . . .
H222 H 0.556(10) -0.033(4) 0.521(2) 0.0400 0.5000 Uiso D . . . . .
H223 H 0.708(6) -0.021(4) 0.575(5) 0.0400 0.5000 Uiso D . . . . .

loop_
_atom_site_aniso_label
_atom_site_aniso_U_11
_atom_site_aniso_U_22
_atom_site_aniso_U_33
_atom_site_aniso_U_23
_atom_site_aniso_U_13
_atom_site_aniso_U_12
Co1 0.0080(2) 0.0121(3) 0.0118(3) 0.0000(2) 0.0028(2) 0.0006(2)
O1 0.0084(10) 0.0281(13) 0.0130(10) -0.0035(8) 0.0033(8) -0.0014(9)
O2 0.0117(10) 0.0184(11) 0.0119(10) -0.0014(9) 0.0033(8) -0.0015(9)
O3 0.0119(10) 0.0153(11) 0.0143(10) -0.0001(9) 0.0041(8) 0.0024(8)
S1 0.0090(3) 0.0154(4) 0.0110(3) 0.0005(3) 0.0027(3) -0.0002(3)
O11 0.0123(10) 0.0164(11) 0.0143(9) 0.0036(8) 0.0039(8) 0.0005(8)
O12 0.0069(9) 0.0275(12) 0.0121(9) -0.0003(9) -0.0005(7) -0.0003(9)
O13 0.0145(10) 0.0152(11) 0.0170(10) -0.0018(9) 0.0049(8) -0.0004(9)
O14 0.0095(9) 0.0250(12) 0.0123(9) -0.0008(8) 0.0045(8) -0.0005(8)
N3 0.0138(12) 0.0138(13) 0.0188(12) 0.0064(10) 0.0053(10) 0.0009(10)
C31 0.0180(15) 0.0151(16) 0.0214(15) 0.0093(12) 0.0043(12) 0.0042(13)
C32 0.0197(19) 0.035(2) 0.0353(19) 0.0129(16) 0.0018(15) -0.0010(15)
C33 0.0160(15) 0.0173(16) 0.0214(15) 0.0098(13) 0.0070(12) 0.0006(13)
C34 0.0159(16) 0.0253(19) 0.0265(17) 0.0106(14) 0.0075(13) 0.0016(13)
C35 0.0150(15) 0.0142(16) 0.0226(15) 0.0042(13) 0.0064(12) -0.0017(12)
C36 0.0142(16) 0.027(2) 0.0298(18) 0.0057(14) 0.0033(14) -0.0013(14)
C37 0.0215(17) 0.0133(16) 0.0234(16) 0.0016(13) 0.0062(13) -0.0023(13)
C38 0.0269(18) 0.0192(17) 0.0246(17) 0.0009(14) 0.0082(14) -0.0007(14)
O21 0.0228(13) 0.0323(16) 0.0280(13) 0.0100(11) -0.0040(10) -0.0005(11)
O22 0.0364(16) 0.081(2) 0.0184(12) -0.0145(14) 0.0145(12) -0.0307(15)

loop_
_atom_type_symbol
_atom_type_scat_dispersion_real
_atom_type_scat_dispersion_imag
_atom_type_scat_Cromer_Mann_a1
_atom_type_scat_Cromer_Mann_b1
_atom_type_scat_Cromer_Mann_a2
_atom_type_scat_Cromer_Mann_b2
_atom_type_scat_Cromer_Mann_a3
_atom_type_scat_Cromer_Mann_b3
_atom_type_scat_Cromer_Mann_a4
_atom_type_scat_Cromer_Mann_b4
_atom_type_scat_Cromer_Mann_c
_atom_type_scat_source
C 0.0033 0.0016 2.3100 20.8439 1.0200 10.2075 1.5886 0.5687 0.8650 51.6512 0.2156 'International Tables Vol C 4.2.6.8 and 6.1.1.4'
H 0.0000 0.0000 0.4930 10.5109 0.3229 26.1257 0.1402 3.1424 0.0408 57.7998 0.0030 'International Tables Vol C 4.2.6.8 and 6.1.1.4'
Co 0.3494 0.9721 12.2841 4.2791 7.3409 0.2784 4.0034 13.5359 2.3488 71.1692 1.0118 'International Tables Vol C 4.2.6.8 and 6.1.1.4'
N 0.0061 0.0033 12.2126 0.0057 3.1322 9.8933 2.0125 28.9975 1.1663 0.5826 -11.5290 'International Tables Vol C 4.2.6.8 and 6.1.1.4'
O 0.0106 0.0060 3.0485 13.2771 2.2868 5.7011 1.5463 0.3239 0.8670 32.9089 0.2508 'International Tables Vol C 4.2.6.8 and 6.1.1.4'
S 0.1246 0.1234 6.9053 1.4679 5.2034 22.2151 1.4379 0.2536 1.5863 56.1720 0.8669 'International Tables Vol C 4.2.6.8 and 6.1.1.4'

loop_
_geom_angle_atom_site_label_1
_geom_angle_site_symmetry_1
_geom_angle_atom_site_label_2
_geom_angle_site_symmetry_2
_geom_angle_atom_site_label_3
_geom_angle_site_symmetry_3
_geom_angle
_geom_angle_publ_flag
O3 2_557 Co1 . O2 2_557 86.87(7) yes
O3 2_557 Co1 . O1 2_557 91.36(7) yes
O2 2_557 Co1 . O1 2_557 88.03(7) yes
O3 2_557 Co1 . O1 . 88.64(7) yes
O2 2_557 Co1 . O1 . 91.97(7) yes
O1 2_557 Co1 . O1 . 179.995 yes
O3 2_557 Co1 . O2 . 93.13(7) yes
O2 2_557 Co1 . O2 . 179.995 yes
O1 2_557 Co1 . O2 . 91.97(7) yes
O1 . Co1 . O2 . 88.03(7) yes
O3 2_557 Co1 . O3 . 179.995 yes
O2 2_557 Co1 . O3 . 93.13(7) yes
O1 2_557 Co1 . O3 . 88.64(7) yes
O1 . Co1 . O3 . 91.36(7) yes
O2 . Co1 . O3 . 86.87(7) yes
Co1 . O1 . H12 . 125(2) no
Co1 . O1 . H11 . 124(2) no
H12 . O1 . H11 . 110(3) no
Co1 . O2 . H21 . 119(2) no
Co1 . O2 . H22 . 111(2) no
H21 . O2 . H22 . 109(3) no
Co1 . O3 . H32 . 110(2) no
Co1 . O3 . H31 . 110(2) no
H32 . O3 . H31 . 109(3) no
O11 . S1 . O12 . 108.89(11) yes
O11 . S1 . O13 . 108.94(11) yes
O12 . S1 . O13 . 109.61(11) yes
O11 . S1 . O14 . 109.27(11) yes
O12 . S1 . O14 . 111.10(10) yes
O13 . S1 . O14 . 109.00(11) yes
C31 . N3 . C33 . 111.0(2) yes
C31 . N3 . C35 . 106.5(2) yes
C33 . N3 . C35 . 110.8(2) yes
C31 . N3 . C37 . 111.1(2) yes
C33 . N3 . C37 . 106.1(2) yes
C35 . N3 . C37 . 111.4(2) yes
N3 . C31 . C32 . 115.5(2) yes
N3 . C31 . H311 . 107.4(12) no
C32 . C31 . H311 . 108.5(12) no
N3 . C31 . H312 . 106.0(12) no
C32 . C31 . H312 . 109.6(12) no
H311 . C31 . H312 . 109.6(14) no
C31 . C32 . H321 . 107.8(16) no
C31 . C32 . H322 . 112.3(16) no
H321 . C32 . H322 . 107.5(15) no
C31 . C32 . H323 . 114.0(15) no
H321 . C32 . H323 . 108.2(15) no
H322 . C32 . H323 . 106.8(16) no
N3 . C33 . C34 . 115.3(2) yes
N3 . C33 . H331 . 107.5(12) no
C34 . C33 . H331 . 110.6(12) no
N3 . C33 . H332 . 106.6(12) no
C34 . C33 . H332 . 109.3(12) no
H331 . C33 . H332 . 107.3(14) no
C33 . C34 . H341 . 105.0(15) no
C33 . C34 . H342 . 113.8(15) no
H341 . C34 . H342 . 108.5(15) no
C33 . C34 . H343 . 114.7(15) no
H341 . C34 . H343 . 107.2(15) no
H342 . C34 . H343 . 107.3(15) no
N3 . C35 . C36 . 115.1(2) yes
N3 . C35 . H351 . 107.3(12) no
C36 . C35 . H351 . 110.1(12) no
N3 . C35 . H352 . 106.1(12) no
C36 . C35 . H352 . 108.5(11) no
H351 . C35 . H352 . 109.5(14) no
C35 . C36 . H361 . 106.8(15) no
C35 . C36 . H362 . 113.8(15) no
H361 . C36 . H362 . 108.6(15) no
C35 . C36 . H363 . 111.7(15) no
H361 . C36 . H363 . 107.5(15) no
H362 . C36 . H363 . 108.3(15) no
N3 . C37 . C38 . 115.6(2) yes
N3 . C37 . H371 . 106.1(12) no
C38 . C37 . H371 . 108.8(12) no
N3 . C37 . H372 . 108.2(12) no
C38 . C37 . H372 . 108.5(12) no
H371 . C37 . H372 . 109.4(14) no
C37 . C38 . H381 . 111.6(15) no
C37 . C38 . H382 . 109.8(15) no
H381 . C38 . H382 . 107.8(15) no
C37 . C38 . H383 . 112.0(15) no
H381 . C38 . H383 . 106.5(15) no
H382 . C38 . H383 . 108.9(15) no
H211 . O21 . H213 . 101(6) no
H211 . O21 . H212 . 104(5) no
H213 . O21 . H212 . 79(7) no
H221 . O22 . H222 . 133(6) no
H221 . O22 . H223 . 113(5) no
H222 . O22 . H223 . 98(7) no

loop_
_geom_bond_atom_site_label_1
_geom_bond_site_symmetry_1
_geom_bond_atom_site_label_2
_geom_bond_site_symmetry_2
_geom_bond_distance
_geom_bond_publ_flag
Co1 . O3 2_557 2.1101(19) yes
Co1 . O2 2_557 2.1100(19) yes
Co1 . O1 2_557 2.0901(18) yes
Co1 . O1 . 2.0901(18) yes
Co1 . O2 . 2.1100(19) yes
Co1 . O3 . 2.1101(19) yes
O1 . H12 . 0.802(17) no
O1 . H11 . 0.811(17) no
O2 . H21 . 0.822(17) no
O2 . H22 . 0.800(17) no
O3 . H32 . 0.808(17) no
O3 . H31 . 0.813(17) no
S1 . O11 . 1.4905(18) yes
S1 . O12 . 1.4731(17) yes
S1 . O13 . 1.4910(19) yes
S1 . O14 . 1.4757(18) yes
N3 . C31 . 1.518(3) yes
N3 . C33 . 1.518(3) yes
N3 . C35 . 1.523(3) yes
N3 . C37 . 1.519(3) yes
C31 . C32 . 1.508(4) yes
C31 . H311 . 0.969(16) no
C31 . H312 . 0.975(16) no
C32 . H321 . 0.965(17) no
C32 . H322 . 0.979(17) no
C32 . H323 . 0.967(17) no
C33 . C34 . 1.514(4) yes
C33 . H331 . 0.971(16) no
C33 . H332 . 0.975(16) no
C34 . H341 . 0.978(17) no
C34 . H342 . 0.980(17) no
C34 . H343 . 0.961(16) no
C35 . C36 . 1.514(4) yes
C35 . H351 . 0.970(16) no
C35 . H352 . 0.981(16) no
C36 . H361 . 0.974(17) no
C36 . H362 . 0.979(17) no
C36 . H363 . 0.976(16) no
C37 . C38 . 1.506(4) yes
C37 . H371 . 0.956(16) no
C37 . H372 . 0.990(16) no
C38 . H381 . 0.965(17) no
C38 . H382 . 0.953(16) no
C38 . H383 . 0.971(17) no
O21 . H211 . 0.793(17) no
O21 . H213 . 0.787(19) no
O21 . H212 . 0.801(19) no
O22 . H221 . 0.790(17) no
O22 . H222 . 0.789(19) no
O22 . H223 . 0.802(19) no
